data_7119932
loop_
_publ_author_name
'Tinsley, Ian C.'
'Spaniol, Jacqueline M.'
'Wheeler, Kraig A.'

_publ_section_title
;
 Mapping the structural boundaries of quasiracemate fractional
 crystallization using 2-substituted diarylamides.
;
_journal_issue 33
_journal_name_full 'Chemical communications (Cambridge, England)'
_journal_page_first 4601
_journal_page_last 4604
_journal_paper_doi 10.1039/c7cc01638g
_journal_volume 53
_journal_year 2017
_chemical_absolute_configuration rm
_chemical_formula_moiety 'C16 H14 F3 N O, C15 H14 N2 O3'
_chemical_formula_sum 'C31 H28 F3 N3 O4'
_chemical_formula_weight 563.56
_space_group_crystal_system monoclinic
_space_group_IT_number 4
_space_group_name_Hall 'P 2yb'
_space_group_name_H-M_alt 'P 1 21 1'
_symmetry_space_group_name_Hall 'P 2yb'
_symmetry_space_group_name_H-M 'P 1 21 1'
_atom_sites_solution_hydrogens mixed
_audit_creation_method SHELXL-2014/7
_audit_update_record
;
2017-02-23 deposited with the CCDC.
2017-03-31 downloaded from the CCDC.
;
_cell_angle_alpha 90
_cell_angle_beta 101.057(9)
_cell_angle_gamma 90
_cell_formula_units_Z 4
_cell_length_a 8.3035(14)
_cell_length_b 9.6853(13)
_cell_length_c 17.333(3)
_cell_measurement_reflns_used 6205
_cell_measurement_temperature 100(2)
_cell_measurement_theta_max 67.96
_cell_measurement_theta_min 2.60
_cell_volume 1368.1(4)
_computing_cell_refinement APEX2
_computing_data_collection 'APEX2 (Bruker, 2013)'
_computing_data_reduction
;
SADABS (Bruker, 2013) and XPREP (Bruker, 2013)
;
_computing_molecular_graphics 'XSEED (Barbour, 2001)'
_computing_publication_material 'XSEED (Barbour, 2001)'
_computing_structure_refinement 'SHELXL-2014/7 (Sheldrick, 2014)'
_computing_structure_solution 'SHELXS-2014/7 (Sheldrick, 2014)'
_diffrn_ambient_temperature 100(2)
_diffrn_detector_area_resol_mean 8.33
_diffrn_measured_fraction_theta_full 0.999
_diffrn_measured_fraction_theta_max 0.997
_diffrn_measurement_device_type 'Bruker APEXII CCD'
_diffrn_measurement_method 'phi and omega scans'
_diffrn_radiation_type CuK\a
_diffrn_radiation_wavelength 1.54178
_diffrn_reflns_av_R_equivalents 0.0992
_diffrn_reflns_av_unetI/netI 0.0795
_diffrn_reflns_Laue_measured_fraction_full 0.999
_diffrn_reflns_Laue_measured_fraction_max 0.997
_diffrn_reflns_limit_h_max 9
_diffrn_reflns_limit_h_min -9
_diffrn_reflns_limit_k_max 11
_diffrn_reflns_limit_k_min -11
_diffrn_reflns_limit_l_max 20
_diffrn_reflns_limit_l_min -20
_diffrn_reflns_number 20018
_diffrn_reflns_point_group_measured_fraction_full 0.984
_diffrn_reflns_point_group_measured_fraction_max 0.980
_diffrn_reflns_theta_full 67.679
_diffrn_reflns_theta_max 68.220
_diffrn_reflns_theta_min 2.597
_diffrn_source 'fine-focus sealed tube'
_exptl_absorpt_coefficient_mu 0.882
_exptl_absorpt_correction_T_max 0.753
_exptl_absorpt_correction_T_min 0.591
_exptl_absorpt_correction_type multi-scan
_exptl_absorpt_process_details 'SADABS-2014/7, Bruker AXS'
_exptl_crystal_colour colourless
_exptl_crystal_density_diffrn 1.368
_exptl_crystal_description 'transparent plate'
_exptl_crystal_F_000 588
_exptl_crystal_recrystallization_method 'Re-crystallisation from solvent: 1:1 hexanes:dichloromethane '
_exptl_crystal_size_max 0.264
_exptl_crystal_size_mid 0.097
_exptl_crystal_size_min 0.032
_refine_diff_density_max 0.341
_refine_diff_density_min -0.350
_refine_diff_density_rms 0.082
_refine_ls_abs_structure_details
;
 Flack x determined using 1329 quotients [(I+)-(I-)]/[(I+)+(I-)]
 (Parsons, Flack and Wagner, Acta Cryst. B69 (2013) 249-259).
;
_refine_ls_abs_structure_Flack 0.23(15)
_refine_ls_extinction_method none
_refine_ls_goodness_of_fit_ref 1.061
_refine_ls_hydrogen_treatment mixed
_refine_ls_matrix_type full
_refine_ls_number_parameters 380
_refine_ls_number_reflns 4899
_refine_ls_number_restraints 1
_refine_ls_restrained_S_all 1.061
_refine_ls_R_factor_all 0.0787
_refine_ls_R_factor_gt 0.0616
_refine_ls_shift/su_max 0.003
_refine_ls_shift/su_mean 0.000
_refine_ls_structure_factor_coef Fsqd
_refine_ls_weighting_details 'w=1/[\s^2^(Fo^2^)+(0.0891P)^2^] where P=(Fo^2^+2Fc^2^)/3'
_refine_ls_weighting_scheme calc
_refine_ls_wR_factor_gt 0.1599
_refine_ls_wR_factor_ref 0.1708
_reflns_Friedel_coverage 0.847
_reflns_Friedel_fraction_full 0.967
_reflns_Friedel_fraction_max 0.959
_reflns_number_gt 3797
_reflns_number_total 4899
_reflns_threshold_expression 'I > 2\s(I)'
_cod_data_source_file c7cc01638g2.cif
_cod_data_source_block 16kaw97
_cod_depositor_comments 'Adding full bibliography for 7119927--7119932.cif.'
_cod_original_cell_volume 1368.0(4)
_cod_database_code 7119932
_shelx_space_group_comment
;
The symmetry employed for this shelxl refinement is uniquely defined
by the following loop, which should always be used as a source of
symmetry information in preference to the above space-group names.
They are only intended as comments.
;
_shelx_estimated_absorpt_t_min 0.800
_shelx_estimated_absorpt_t_max 0.972

loop_
_space_group_symop_operation_xyz
'x, y, z'
'-x, y+1/2, -z'

loop_
_atom_site_label
_atom_site_type_symbol
_atom_site_fract_x
_atom_site_fract_y
_atom_site_fract_z
_atom_site_U_iso_or_equiv
_atom_site_adp_type
_atom_site_occupancy
_atom_site_site_symmetry_order
_atom_site_calc_flag
_atom_site_refinement_flags_posn
_atom_site_refinement_flags_adp
F1 F 0.2896(5) 0.3657(4) 0.1217(2) 0.0425(9) Uani 1 1 d . .
F2 F 0.2999(5) 0.5864(4) 0.1389(2) 0.0411(10) Uani 1 1 d . .
F3 F 0.3293(5) 0.4487(4) 0.2383(2) 0.0444(10) Uani 1 1 d . .
O1 O 0.0009(7) 0.7265(4) 0.0217(3) 0.0354(11) Uani 1 1 d . .
O1A O 0.4981(7) 0.4466(4) 0.4817(3) 0.0373(12) Uani 1 1 d . .
O2A O 0.1685(6) 0.8119(5) 0.3133(3) 0.0530(13) Uani 1 1 d . .
O3A O 0.1950(6) 0.6164(5) 0.3761(3) 0.0401(12) Uani 1 1 d . .
N1 N 0.0710(7) 0.5161(5) -0.0194(3) 0.0286(12) Uani 1 1 d . .
H2 H 0.063(13) 0.411(11) -0.014(6) 0.09(4) Uiso 1 1 d . .
N1A N 0.4333(7) 0.6584(5) 0.5248(3) 0.0260(12) Uani 1 1 d . .
H2A H 0.438(7) 0.746(7) 0.515(3) 0.020(16) Uiso 1 1 d . .
N2A N 0.2518(8) 0.7156(5) 0.3464(3) 0.0346(13) Uani 1 1 d . .
C1 C 0.0122(8) 0.5999(6) 0.0294(3) 0.0267(14) Uani 1 1 d . .
C2 C -0.0452(8) 0.5302(6) 0.0982(3) 0.0249(13) Uani 1 1 d . .
C3 C 0.0588(8) 0.4711(6) 0.1622(3) 0.0253(13) Uani 1 1 d . .
C4 C -0.0001(10) 0.4147(6) 0.2243(4) 0.0360(16) Uani 1 1 d . .
H4 H 0.0736 0.3757 0.2675 0.043 Uiso 1 1 calc R U
C5 C -0.1664(10) 0.4152(7) 0.2233(4) 0.0390(17) Uani 1 1 d . .
H5 H -0.2073 0.3750 0.2657 0.047 Uiso 1 1 calc R U
C6 C -0.2735(9) 0.4732(7) 0.1615(4) 0.0353(15) Uani 1 1 d . .
H6 H -0.3880 0.4744 0.1615 0.042 Uiso 1 1 calc R U
C7 C -0.2132(8) 0.5307(6) 0.0987(4) 0.0291(14) Uani 1 1 d . .
H7 H -0.2873 0.5704 0.0558 0.035 Uiso 1 1 calc R U
C8 C 0.1388(9) 0.5652(6) -0.0868(4) 0.0310(15) Uani 1 1 d . .
H8 H 0.1425 0.6684 -0.0847 0.037 Uiso 1 1 calc R U
C9 C 0.0301(9) 0.5232(9) -0.1640(4) 0.0416(18) Uani 1 1 d . .
H9A H 0.0214 0.4223 -0.1666 0.062 Uiso 1 1 calc R U
H9B H 0.0781 0.5568 -0.2079 0.062 Uiso 1 1 calc R U
H9C H -0.0794 0.5633 -0.1673 0.062 Uiso 1 1 calc R U
C10 C 0.3104(8) 0.5137(6) -0.0844(3) 0.0263(13) Uani 1 1 d . .
C11 C 0.4259(9) 0.5955(7) -0.1115(3) 0.0323(15) Uani 1 1 d . .
H11 H 0.3970 0.6870 -0.1285 0.039 Uiso 1 1 calc R U
C12 C 0.5803(9) 0.5475(6) -0.1143(4) 0.0317(15) Uani 1 1 d . .
H12 H 0.6553 0.6057 -0.1339 0.038 Uiso 1 1 calc R U
C13 C 0.6288(9) 0.4138(6) -0.0887(4) 0.0287(14) Uani 1 1 d . .
H13 H 0.7356 0.3807 -0.0907 0.034 Uiso 1 1 calc R U
C14 C 0.5171(9) 0.3318(6) -0.0604(4) 0.0333(15) Uani 1 1 d . .
H14 H 0.5477 0.2410 -0.0427 0.040 Uiso 1 1 calc R U
C15 C 0.3608(9) 0.3798(6) -0.0574(4) 0.0328(15) Uani 1 1 d . .
H15 H 0.2867 0.3219 -0.0368 0.039 Uiso 1 1 calc R U
C16 C 0.2429(8) 0.4698(6) 0.1658(3) 0.0286(14) Uani 1 1 d . .
C1A C 0.4860(8) 0.5747(6) 0.4742(4) 0.0254(14) Uani 1 1 d . .
C2A C 0.5373(8) 0.6445(6) 0.4052(3) 0.0262(14) Uani 1 1 d . .
C3A C 0.4282(9) 0.7157(6) 0.3468(3) 0.0277(14) Uani 1 1 d . .
C4A C 0.4810(10) 0.7835(6) 0.2845(4) 0.0329(15) Uani 1 1 d . .
H4A H 0.4050 0.8323 0.2461 0.039 Uiso 1 1 calc R U
C5A C 0.6459(9) 0.7783(6) 0.2797(4) 0.0360(17) Uani 1 1 d . .
H5A H 0.6835 0.8225 0.2376 0.043 Uiso 1 1 calc R U
C6A C 0.7552(10) 0.7082(7) 0.3367(4) 0.0372(17) Uani 1 1 d . .
H6A H 0.8681 0.7051 0.3334 0.045 Uiso 1 1 calc R U
C7A C 0.7023(8) 0.6424(6) 0.3986(4) 0.0295(14) Uani 1 1 d . .
H7A H 0.7797 0.5952 0.4372 0.035 Uiso 1 1 calc R U
C8A C 0.3614(8) 0.6098(6) 0.5913(3) 0.0272(14) Uani 1 1 d . .
H8A H 0.3611 0.5066 0.5905 0.033 Uiso 1 1 calc R U
C9A C 0.4703(10) 0.6570(8) 0.6686(4) 0.0415(17) Uani 1 1 d . .
H9A1 H 0.5795 0.6158 0.6733 0.062 Uiso 1 1 calc R U
H9A2 H 0.4211 0.6274 0.7129 0.062 Uiso 1 1 calc R U
H9A3 H 0.4797 0.7578 0.6688 0.062 Uiso 1 1 calc R U
C10A C 0.1856(8) 0.6582(6) 0.5841(3) 0.0264(14) Uani 1 1 d . .
C11A C 0.0718(9) 0.5788(6) 0.6137(4) 0.0310(15) Uani 1 1 d . .
H11A H 0.1036 0.4901 0.6345 0.037 Uiso 1 1 calc R U
C12A C -0.0868(9) 0.6244(7) 0.6140(4) 0.0346(15) Uani 1 1 d . .
H12A H -0.1629 0.5668 0.6333 0.042 Uiso 1 1 calc R U
C13A C -0.1317(9) 0.7557(7) 0.5857(3) 0.0336(16) Uani 1 1 d . .
H13A H -0.2384 0.7899 0.5871 0.040 Uiso 1 1 calc R U
C14A C -0.0215(9) 0.8372(7) 0.5555(4) 0.0341(15) Uani 1 1 d . .
H14A H -0.0542 0.9259 0.5348 0.041 Uiso 1 1 calc R U
C15A C 0.1365(8) 0.7903(6) 0.5550(4) 0.0304(14) Uani 1 1 d . .
H15A H 0.2116 0.8476 0.5349 0.036 Uiso 1 1 calc R U

loop_
_atom_site_aniso_label
_atom_site_aniso_U_11
_atom_site_aniso_U_22
_atom_site_aniso_U_33
_atom_site_aniso_U_23
_atom_site_aniso_U_13
_atom_site_aniso_U_12
F1 0.043(2) 0.0331(18) 0.052(2) -0.0087(17) 0.0093(18) 0.0088(17)
F2 0.037(2) 0.0302(19) 0.054(2) 0.0067(17) 0.0042(17) -0.0056(17)
F3 0.044(2) 0.045(2) 0.039(2) 0.0044(16) -0.0050(16) 0.0041(17)
O1 0.051(3) 0.019(2) 0.040(3) 0.0027(19) 0.018(2) 0.009(2)
O1A 0.057(3) 0.011(2) 0.049(3) 0.0021(18) 0.024(2) 0.000(2)
O2A 0.047(3) 0.044(3) 0.066(3) 0.017(2) 0.007(2) 0.012(2)
O3A 0.043(3) 0.036(2) 0.041(3) 0.007(2) 0.006(2) -0.005(2)
N1 0.037(3) 0.015(3) 0.036(3) 0.001(2) 0.011(2) 0.000(2)
N1A 0.038(3) 0.015(3) 0.026(3) 0.002(2) 0.010(2) 0.000(2)
N2A 0.046(4) 0.029(3) 0.027(3) -0.001(2) 0.004(2) -0.001(3)
C1 0.033(4) 0.019(3) 0.028(3) -0.001(2) 0.004(3) 0.000(3)
C2 0.030(4) 0.018(3) 0.028(3) -0.006(2) 0.006(2) -0.003(3)
C3 0.029(3) 0.017(3) 0.029(3) -0.005(2) 0.004(2) -0.002(2)
C4 0.053(5) 0.027(3) 0.027(3) 0.003(2) 0.004(3) -0.002(3)
C5 0.054(5) 0.036(4) 0.033(4) 0.001(3) 0.022(3) -0.011(3)
C6 0.041(4) 0.029(3) 0.040(4) -0.006(3) 0.017(3) -0.013(3)
C7 0.034(4) 0.023(3) 0.030(3) -0.005(2) 0.005(3) 0.001(3)
C8 0.041(4) 0.020(3) 0.032(3) 0.003(2) 0.008(3) 0.002(3)
C9 0.028(4) 0.064(5) 0.033(4) 0.011(3) 0.006(3) 0.010(4)
C10 0.029(4) 0.024(3) 0.025(3) -0.004(2) 0.004(2) 0.001(3)
C11 0.044(5) 0.027(3) 0.027(3) 0.002(3) 0.009(3) -0.001(3)
C12 0.031(4) 0.030(3) 0.037(4) 0.004(3) 0.010(3) -0.005(3)
C13 0.033(4) 0.022(3) 0.032(3) -0.003(2) 0.009(3) 0.002(3)
C14 0.046(4) 0.021(3) 0.034(3) -0.001(2) 0.009(3) 0.008(3)
C15 0.049(5) 0.021(3) 0.031(3) 0.001(3) 0.016(3) 0.000(3)
C16 0.037(4) 0.021(3) 0.026(3) -0.001(2) 0.004(3) 0.002(3)
C1A 0.023(4) 0.020(3) 0.033(3) 0.001(2) 0.004(2) 0.000(2)
C2A 0.040(4) 0.013(3) 0.027(3) -0.003(2) 0.009(3) -0.002(3)
C3A 0.041(4) 0.019(3) 0.025(3) -0.005(2) 0.012(3) -0.002(3)
C4A 0.052(5) 0.023(3) 0.025(3) -0.005(2) 0.009(3) -0.001(3)
C5A 0.054(5) 0.027(3) 0.029(3) -0.006(3) 0.014(3) -0.007(3)
C6A 0.051(5) 0.028(3) 0.037(4) -0.011(3) 0.020(3) -0.004(3)
C7A 0.035(4) 0.023(3) 0.032(3) -0.005(2) 0.009(3) -0.001(3)
C8A 0.036(4) 0.021(3) 0.028(3) 0.001(2) 0.014(2) 0.005(3)
C9A 0.052(5) 0.045(4) 0.030(4) -0.001(3) 0.015(3) 0.006(4)
C10A 0.036(4) 0.022(3) 0.022(3) -0.003(2) 0.010(2) 0.004(3)
C11A 0.044(4) 0.019(3) 0.031(3) 0.003(3) 0.010(3) 0.003(3)
C12A 0.038(4) 0.030(3) 0.036(4) -0.001(3) 0.007(3) -0.003(3)
C13A 0.034(4) 0.044(4) 0.022(3) -0.005(3) 0.003(3) 0.011(3)
C14A 0.042(4) 0.030(3) 0.032(3) 0.003(3) 0.011(3) 0.006(3)
C15A 0.033(4) 0.022(3) 0.038(3) 0.005(3) 0.010(3) -0.001(3)

loop_
_atom_type_symbol
_atom_type_description
_atom_type_scat_dispersion_real
_atom_type_scat_dispersion_imag
_atom_type_scat_source
C C 0.0181 0.0091 'International Tables Vol C Tables 4.2.6.8 and 6.1.1.4'
H H 0.0000 0.0000 'International Tables Vol C Tables 4.2.6.8 and 6.1.1.4'
N N 0.0311 0.0180 'International Tables Vol C Tables 4.2.6.8 and 6.1.1.4'
O O 0.0492 0.0322 'International Tables Vol C Tables 4.2.6.8 and 6.1.1.4'
F F 0.0727 0.0534 'International Tables Vol C Tables 4.2.6.8 and 6.1.1.4'

loop_
_geom_angle_atom_site_label_1
_geom_angle_atom_site_label_2
_geom_angle_atom_site_label_3
_geom_angle
C1 N1 C8 123.5(5)
C1 N1 H2 120(6)
C8 N1 H2 116(6)
C1A N1A C8A 123.8(5)
C1A N1A H2A 116(4)
C8A N1A H2A 120(4)
O3A N2A O2A 124.1(6)
O3A N2A C3A 117.6(5)
O2A N2A C3A 118.2(5)
O1 C1 N1 124.5(6)
O1 C1 C2 119.7(5)
N1 C1 C2 115.8(5)
C3 C2 C7 117.7(6)
C3 C2 C1 124.5(6)
C7 C2 C1 117.8(5)
C4 C3 C2 121.8(6)
C4 C3 C16 118.0(5)
C2 C3 C16 120.2(5)
C5 C4 C3 119.6(6)
C5 C4 H4 120.2
C3 C4 H4 120.2
C6 C5 C4 120.5(6)
C6 C5 H5 119.7
C4 C5 H5 119.7
C5 C6 C7 119.6(7)
C5 C6 H6 120.2
C7 C6 H6 120.2
C2 C7 C6 120.7(6)
C2 C7 H7 119.6
C6 C7 H7 119.6
N1 C8 C10 112.1(5)
N1 C8 C9 111.1(6)
C10 C8 C9 109.6(5)
N1 C8 H8 108.0
C10 C8 H8 108.0
C9 C8 H8 108.0
C8 C9 H9A 109.5
C8 C9 H9B 109.5
H9A C9 H9B 109.5
C8 C9 H9C 109.5
H9A C9 H9C 109.5
H9B C9 H9C 109.5
C11 C10 C15 117.0(6)
C11 C10 C8 120.8(6)
C15 C10 C8 122.2(6)
C12 C11 C10 121.8(6)
C12 C11 H11 119.1
C10 C11 H11 119.1
C11 C12 C13 121.0(6)
C11 C12 H12 119.5
C13 C12 H12 119.5
C14 C13 C12 118.2(6)
C14 C13 H13 120.9
C12 C13 H13 120.9
C13 C14 C15 121.1(6)
C13 C14 H14 119.4
C15 C14 H14 119.4
C14 C15 C10 120.9(6)
C14 C15 H15 119.6
C10 C15 H15 119.6
F3 C16 F2 107.1(5)
F3 C16 F1 104.7(5)
F2 C16 F1 105.7(5)
F3 C16 C3 113.2(5)
F2 C16 C3 113.5(5)
F1 C16 C3 112.0(5)
O1A C1A N1A 124.5(6)
O1A C1A C2A 120.0(6)
N1A C1A C2A 115.5(5)
C7A C2A C3A 117.2(6)
C7A C2A C1A 119.3(5)
C3A C2A C1A 123.5(6)
C2A C3A C4A 122.0(6)
C2A C3A N2A 120.7(5)
C4A C3A N2A 117.2(6)
C5A C4A C3A 119.1(6)
C5A C4A H4A 120.5
C3A C4A H4A 120.5
C6A C5A C4A 119.7(6)
C6A C5A H5A 120.2
C4A C5A H5A 120.2
C5A C6A C7A 121.0(7)
C5A C6A H6A 119.5
C7A C6A H6A 119.5
C6A C7A C2A 121.1(6)
C6A C7A H7A 119.5
C2A C7A H7A 119.5
N1A C8A C10A 111.5(5)
N1A C8A C9A 109.2(6)
C10A C8A C9A 112.1(5)
N1A C8A H8A 108.0
C10A C8A H8A 108.0
C9A C8A H8A 108.0
C8A C9A H9A1 109.5
C8A C9A H9A2 109.5
H9A1 C9A H9A2 109.5
C8A C9A H9A3 109.5
H9A1 C9A H9A3 109.5
H9A2 C9A H9A3 109.5
C11A C10A C15A 117.7(6)
C11A C10A C8A 120.7(6)
C15A C10A C8A 121.2(6)
C12A C11A C10A 122.5(6)
C12A C11A H11A 118.7
C10A C11A H11A 118.7
C13A C12A C11A 118.7(7)
C13A C12A H12A 120.7
C11A C12A H12A 120.7
C14A C13A C12A 120.2(7)
C14A C13A H13A 119.9
C12A C13A H13A 119.9
C13A C14A C15A 120.6(6)
C13A C14A H14A 119.7
C15A C14A H14A 119.7
C14A C15A C10A 120.3(6)
C14A C15A H15A 119.9
C10A C15A H15A 119.9

loop_
_geom_bond_atom_site_label_1
_geom_bond_atom_site_label_2
_geom_bond_distance
F1 C16 1.366(7)
F2 C16 1.342(7)
F3 C16 1.338(7)
O1 C1 1.235(8)
O1A C1A 1.250(7)
O2A N2A 1.234(7)
O3A N2A 1.227(7)
N1 C1 1.331(8)
N1 C8 1.469(8)
N1 H2 1.03(11)
N1A C1A 1.329(8)
N1A C8A 1.473(8)
N1A H2A 0.87(6)
N2A C3A 1.463(9)
C1 C2 1.523(8)
C2 C3 1.391(8)
C2 C7 1.396(9)
C3 C4 1.378(9)
C3 C16 1.518(9)
C4 C5 1.378(11)
C4 H4 0.9500
C5 C6 1.375(10)
C5 H5 0.9500
C6 C7 1.399(9)
C6 H6 0.9500
C7 H7 0.9500
C8 C10 1.503(9)
C8 C9 1.519(9)
C8 H8 1.0000
C9 H9A 0.9800
C9 H9B 0.9800
C9 H9C 0.9800
C10 C11 1.393(9)
C10 C15 1.415(8)
C11 C12 1.373(9)
C11 H11 0.9500
C12 C13 1.403(9)
C12 H12 0.9500
C13 C14 1.381(9)
C13 H13 0.9500
C14 C15 1.389(9)
C14 H14 0.9500
C15 H15 0.9500
C1A C2A 1.504(8)
C2A C7A 1.396(9)
C2A C3A 1.404(9)
C3A C4A 1.404(8)
C4A C5A 1.389(10)
C4A H4A 0.9500
C5A C6A 1.384(10)
C5A H5A 0.9500
C6A C7A 1.391(9)
C6A H6A 0.9500
C7A H7A 0.9500
C8A C10A 1.515(9)
C8A C9A 1.535(9)
C8A H8A 1.0000
C9A H9A1 0.9800
C9A H9A2 0.9800
C9A H9A3 0.9800
C10A C11A 1.390(9)
C10A C15A 1.407(9)
C11A C12A 1.389(10)
C11A H11A 0.9500
C12A C13A 1.389(9)
C12A H12A 0.9500
C13A C14A 1.386(10)
C13A H13A 0.9500
C14A C15A 1.389(9)
C14A H14A 0.9500
C15A H15A 0.9500

loop_
_geom_hbond_atom_site_label_D
_geom_hbond_atom_site_label_H
_geom_hbond_atom_site_label_A
_geom_hbond_distance_DH
_geom_hbond_distance_HA
_geom_hbond_distance_DA
_geom_hbond_angle_DHA
_geom_hbond_site_symmetry_A
N1 H2 O1 1.03(11) 1.86(11) 2.867(6) 166(9) 2_545
N1A H2A O1A 0.87(6) 2.01(6) 2.856(6) 164(6) 2_656

loop_
_geom_torsion_atom_site_label_1
_geom_torsion_atom_site_label_2
_geom_torsion_atom_site_label_3
_geom_torsion_atom_site_label_4
_geom_torsion
C8 N1 C1 O1 3.5(11)
C8 N1 C1 C2 -177.1(6)
O1 C1 C2 C3 -109.2(8)
N1 C1 C2 C3 71.3(8)
O1 C1 C2 C7 67.9(8)
N1 C1 C2 C7 -111.5(7)
C7 C2 C3 C4 0.0(8)
C1 C2 C3 C4 177.2(5)
C7 C2 C3 C16 -178.8(5)
C1 C2 C3 C16 -1.7(8)
C2 C3 C4 C5 0.5(9)
C16 C3 C4 C5 179.4(6)
C3 C4 C5 C6 -1.0(9)
C4 C5 C6 C7 0.9(10)
C3 C2 C7 C6 -0.1(8)
C1 C2 C7 C6 -177.5(5)
C5 C6 C7 C2 -0.3(9)
C1 N1 C8 C10 124.6(7)
C1 N1 C8 C9 -112.4(7)
N1 C8 C10 C11 -145.1(6)
C9 C8 C10 C11 91.1(7)
N1 C8 C10 C15 37.0(8)
C9 C8 C10 C15 -86.8(7)
C15 C10 C11 C12 2.0(9)
C8 C10 C11 C12 -176.0(6)
C10 C11 C12 C13 -1.0(10)
C11 C12 C13 C14 -0.1(9)
C12 C13 C14 C15 0.1(10)
C13 C14 C15 C10 1.0(10)
C11 C10 C15 C14 -2.0(9)
C8 C10 C15 C14 175.9(6)
C4 C3 C16 F3 -17.6(7)
C2 C3 C16 F3 161.3(5)
C4 C3 C16 F2 -139.9(5)
C2 C3 C16 F2 38.9(7)
C4 C3 C16 F1 100.5(6)
C2 C3 C16 F1 -80.6(7)
C8A N1A C1A O1A -8.4(10)
C8A N1A C1A C2A 173.3(6)
O1A C1A C2A C7A -65.7(8)
N1A C1A C2A C7A 112.7(7)
O1A C1A C2A C3A 115.9(7)
N1A C1A C2A C3A -65.7(8)
C7A C2A C3A C4A -0.5(8)
C1A C2A C3A C4A 177.9(5)
C7A C2A C3A N2A 176.1(5)
C1A C2A C3A N2A -5.4(8)
O3A N2A C3A C2A -27.2(8)
O2A N2A C3A C2A 155.9(6)
O3A N2A C3A C4A 149.6(5)
O2A N2A C3A C4A -27.4(8)
C2A C3A C4A C5A 1.0(9)
N2A C3A C4A C5A -175.7(5)
C3A C4A C5A C6A -0.8(9)
C4A C5A C6A C7A 0.3(9)
C5A C6A C7A C2A 0.2(9)
C3A C2A C7A C6A -0.1(8)
C1A C2A C7A C6A -178.6(5)
C1A N1A C8A C10A -118.1(6)
C1A N1A C8A C9A 117.4(6)
N1A C8A C10A C11A 148.8(5)
C9A C8A C10A C11A -88.5(7)
N1A C8A C10A C15A -37.9(8)
C9A C8A C10A C15A 84.9(7)
C15A C10A C11A C12A 1.1(9)
C8A C10A C11A C12A 174.7(6)
C10A C11A C12A C13A -1.8(9)
C11A C12A C13A C14A 2.1(9)
C12A C13A C14A C15A -1.8(10)
C13A C14A C15A C10A 1.1(10)
C11A C10A C15A C14A -0.7(9)
C8A C10A C15A C14A -174.2(5)
